data_7237457
loop_
_publ_author_name
'Li, Li'
'Wang, Jun-Ren'
'Hua, Yang'
'Guo, Yu'
'Fu, Chen'
'Sun, Ya-Nan'
'Zhang, Hong'

_publ_section_title
;
 &#x201C;Reversible&#x201D; photochromism of polyoxomolybdate--viologen
 hybrids without the need for proton transfer
;
_journal_issue 1
_journal_name_full 'Journal of Materials Chemistry C'
_journal_page_first 38
_journal_paper_doi 10.1039/C8TC03172J
_journal_volume 7
_journal_year 2019
_chemical_formula_moiety 'C56 H48 Mo8 N8 O26, 4(H2 O)'
_chemical_formula_sum 'C56 H56 Mo8 N8 O30'
_chemical_formula_weight 2088.60
_space_group_crystal_system monoclinic
_space_group_IT_number 14
_space_group_name_Hall '-P 2ybc'
_space_group_name_H-M_alt 'P 1 21/c 1'
_atom_sites_solution_hydrogens mixed
_audit_creation_date 2017-05-10
_audit_creation_method
;
Olex2 1.2
(compiled 2017.03.28 svn.r3405 for OlexSys, GUI svn.r5335)
;
_audit_update_record
;
2018-05-22 deposited with the CCDC.
2018-10-12 downloaded from the CCDC.
;
_cell_angle_alpha 90
_cell_angle_beta 109.77(3)
_cell_angle_gamma 90
_cell_formula_units_Z 2
_cell_length_a 10.946(2)
_cell_length_b 22.138(4)
_cell_length_c 14.603(3)
_cell_measurement_reflns_used 9858
_cell_measurement_temperature 293(2)
_cell_measurement_theta_max 26.03
_cell_measurement_theta_min 2.36
_cell_volume 3330.1(13)
_computing_cell_refinement 'SAINT v8.34A (Bruker, 2013)'
_computing_data_reduction 'SAINT v8.34A (Bruker, 2013)'
_computing_publication_material 'Olex2 (Dolomanov et al., 2009)'
_computing_structure_refinement 'ShelXL (Sheldrick, 2015)'
_computing_structure_solution 'SHELXS-97 (Sheldrick, 1990)'
_diffrn_ambient_temperature 293(2)
_diffrn_measured_fraction_theta_full 0.999
_diffrn_measured_fraction_theta_max 0.995
_diffrn_measurement_device_type 'Bruker P4'
_diffrn_measurement_method '\w scans'
_diffrn_radiation_monochromator graphite
_diffrn_radiation_type MoK\a
_diffrn_radiation_wavelength 0.71073
_diffrn_reflns_av_R_equivalents 0.0697
_diffrn_reflns_av_unetI/netI 0.0307
_diffrn_reflns_Laue_measured_fraction_full 0.999
_diffrn_reflns_Laue_measured_fraction_max 0.995
_diffrn_reflns_limit_h_max 13
_diffrn_reflns_limit_h_min -13
_diffrn_reflns_limit_k_max 27
_diffrn_reflns_limit_k_min -27
_diffrn_reflns_limit_l_max 18
_diffrn_reflns_limit_l_min -17
_diffrn_reflns_number 67626
_diffrn_reflns_point_group_measured_fraction_full 0.999
_diffrn_reflns_point_group_measured_fraction_max 0.995
_diffrn_reflns_theta_full 25.242
_diffrn_reflns_theta_max 26.085
_diffrn_reflns_theta_min 2.955
_exptl_absorpt_coefficient_mu 1.550
_exptl_absorpt_correction_T_max 0.676
_exptl_absorpt_correction_T_min 0.605
_exptl_absorpt_correction_type multi-scan
_exptl_crystal_colour 'antique white'
_exptl_crystal_colour_primary yellow
_exptl_crystal_density_diffrn 2.083
_exptl_crystal_density_method 'not measured'
_exptl_crystal_description block
_exptl_crystal_F_000 2048
_exptl_crystal_size_max 0.36
_exptl_crystal_size_mid 0.27
_exptl_crystal_size_min 0.25
_refine_diff_density_max 1.393
_refine_diff_density_min -0.917
_refine_diff_density_rms 0.109
_refine_ls_extinction_method none
_refine_ls_goodness_of_fit_ref 1.130
_refine_ls_hydrogen_treatment mixed
_refine_ls_matrix_type full
_refine_ls_number_parameters 467
_refine_ls_number_reflns 6574
_refine_ls_number_restraints 6
_refine_ls_restrained_S_all 1.129
_refine_ls_R_factor_all 0.0562
_refine_ls_R_factor_gt 0.0371
_refine_ls_shift/su_max 0.002
_refine_ls_shift/su_mean 0.000
_refine_ls_structure_factor_coef Fsqd
_refine_ls_weighting_details 'w=1/[\s^2^(Fo^2^)+(0.0091P)^2^+12.4589P] where P=(Fo^2^+2Fc^2^)/3'
_refine_ls_weighting_scheme calc
_refine_ls_wR_factor_gt 0.0636
_refine_ls_wR_factor_ref 0.0692
_reflns_Friedel_coverage 0.000
_reflns_number_gt 5273
_reflns_number_total 6574
_reflns_threshold_expression 'I > 2\s(I)'
_cod_data_source_file c8tc03172j2.cif
_cod_data_source_block 2
_cod_depositor_comments
;
The following automatic conversions were performed:

data item '_exptl_absorpt_correction_type' value 'Multi-scan' was
changed to 'multi-scan' in accordance with the
/home/saulius/struct/COD-crude-data/automatic-downloads/DataCite-retrospective/RSC/depositions/lib/dictionaries/cif_core.dic
dictionary named 'cif_core.dic' version 2.4.2 last updated on
2011-04-26.

Automatic conversion script
Id: cif_fix_values 6909 2019-04-08 15:41:33Z antanas 
;
_cod_database_code 7237457
_shelx_shelxl_version_number 2016/4
_shelx_space_group_comment
;
The symmetry employed for this shelxl refinement is uniquely defined
by the following loop, which should always be used as a source of
symmetry information in preference to the above space-group names.
They are only intended as comments.
;
_olex2_refinement_description
;
1. Fixed Uiso
 At 1.2 times of:
  All C(H) groups, All C(H,H) groups
 At 1.5 times of:
  All O(H) groups, All O(H,H) groups
2. Restrained distances
 H1WA-H1WB
 1.34 with sigma of 0.02
 O1W-H1WB
 0.85 with sigma of 0.01
 O1W-H1WA
 0.85 with sigma of 0.01
 O2W-H2WA
 0.85 with sigma of 0.01
 H1WB-H2WA
 2.5 with sigma of 0.02
 H2WB-O2W
 0.85 with sigma of 0.02
3.a Riding coordinates:
 O2W(H2WA,H2WB)
3.b Secondary CH2 refined with riding coordinates:
 C7(H7A,H7B), C14(H14A,H14B)
3.c Aromatic/amide H refined with riding coordinates:
 C1(H1), C5(H5), C6(H6), C9(H9), C10(H10), C11(H11), C12(H12), C15(H15),
 C16(H16), C17(H17), C18(H18), C19(H19), C20(H20), C21(H21), C22(H22), C23(H23),
  C25(H25), C26(H26), C27(H27), C28(H28)
;
_olex2_submission_special_instructions 'No special instructions were received'

loop_
_space_group_symop_operation_xyz
'x, y, z'
'-x, y+1/2, -z+1/2'
'-x, -y, -z'
'x, -y-1/2, z-1/2'

loop_
_atom_site_label
_atom_site_type_symbol
_atom_site_fract_x
_atom_site_fract_y
_atom_site_fract_z
_atom_site_U_iso_or_equiv
_atom_site_adp_type
_atom_site_occupancy
_atom_site_site_symmetry_order
_atom_site_calc_flag
_atom_site_refinement_flags_posn
Mo1 Mo 0.35251(4) 0.39998(2) 0.53604(3) 0.02435(10) Uani 1 1 d .
Mo2 Mo 0.35793(4) 0.40060(2) 0.31391(3) 0.02324(9) Uani 1 1 d .
Mo3 Mo 0.36489(4) 0.53910(2) 0.43138(3) 0.02029(9) Uani 1 1 d .
Mo4 Mo 0.43980(4) 0.52096(2) 0.22581(3) 0.02799(10) Uani 1 1 d .
O1 O 0.4849(3) 0.44163(14) 0.2667(2) 0.0300(7) Uani 1 1 d .
O2 O 0.4763(3) 0.44335(12) 0.4619(2) 0.0198(6) Uani 1 1 d .
O3 O 0.3064(3) 0.50006(14) 0.3090(2) 0.0257(7) Uani 1 1 d .
O4 O 0.2582(3) 0.39342(14) 0.3986(2) 0.0258(7) Uani 1 1 d .
O5 O 0.2353(3) 0.38701(15) 0.2079(2) 0.0366(8) Uani 1 1 d .
O6 O 0.4425(3) 0.33445(14) 0.3406(2) 0.0337(8) Uani 1 1 d .
O7 O 0.2796(3) 0.50084(14) 0.4956(2) 0.0262(7) Uani 1 1 d .
O8 O 0.4858(3) 0.44233(13) 0.6344(2) 0.0251(7) Uani 1 1 d .
O9 O 0.3179(4) 0.51199(16) 0.1164(2) 0.0453(9) Uani 1 1 d .
N1 N 0.3581(4) 0.61716(17) 0.2077(3) 0.0303(9) Uani 1 1 d .
O10 O 0.4202(4) 0.33011(15) 0.5543(3) 0.0415(9) Uani 1 1 d .
O11 O 0.2926(3) 0.60761(14) 0.4080(2) 0.0344(8) Uani 1 1 d .
N2 N 0.0891(4) 0.91026(18) 0.1403(3) 0.0332(9) Uani 1 1 d .
N3 N 0.3089(4) 1.12114(19) 0.5162(3) 0.0359(10) Uani 1 1 d .
C1 C 0.3447(6) 1.1740(2) 0.5606(4) 0.0449(14) Uani 1 1 d .
H1 H 0.285436 1.196869 0.578725 0.054 Uiso 1 1 calc R
C2 C 0.5588(5) 1.1620(2) 0.5526(3) 0.0360(12) Uani 1 1 d .
C3 C 0.1964(4) 0.7954(2) 0.1662(3) 0.0288(10) Uani 1 1 d .
C4 C 0.0561(5) 1.0054(2) 0.2202(3) 0.0302(11) Uani 1 1 d .
C5 C 0.3957(6) 1.0861(2) 0.4934(4) 0.0439(13) Uani 1 1 d .
H5 H 0.370488 1.048408 0.465243 0.053 Uiso 1 1 calc R
C6 C 0.4685(6) 1.1946(2) 0.5797(4) 0.0461(14) Uani 1 1 d .
H6 H 0.492678 1.231329 0.611516 0.055 Uiso 1 1 calc R
C7 C 0.1707(5) 1.1012(3) 0.4916(4) 0.0426(13) Uani 1 1 d .
H7A H 0.116277 1.136247 0.488832 0.051 Uiso 1 1 calc R
H7B H 0.163565 1.074693 0.542420 0.051 Uiso 1 1 calc R
C8 C 0.1235(5) 1.0686(2) 0.3952(3) 0.0361(12) Uani 1 1 d .
C9 C 0.2692(5) 0.8465(2) 0.1656(4) 0.0437(14) Uani 1 1 d .
H9 H 0.357009 0.842395 0.174376 0.052 Uiso 1 1 calc R
C10 C 0.2149(5) 0.9031(2) 0.1524(4) 0.0424(13) Uani 1 1 d .
H10 H 0.265814 0.936678 0.151876 0.051 Uiso 1 1 calc R
C11 C 0.5199(5) 1.1055(2) 0.5114(4) 0.0424(13) Uani 1 1 d .
H11 H 0.578866 1.080842 0.496010 0.051 Uiso 1 1 calc R
C12 C 0.0728(6) 1.0114(3) 0.3877(4) 0.0480(15) Uani 1 1 d .
H12 H 0.063325 0.992999 0.442186 0.058 Uiso 1 1 calc R
C13 C 0.6894(5) 1.1864(2) 0.5659(4) 0.0378(12) Uani 1 1 d .
C14 C 0.0301(5) 0.9718(2) 0.1259(4) 0.0392(12) Uani 1 1 d .
H14A H -0.062999 0.968202 0.093750 0.047 Uiso 1 1 calc R
H14B H 0.064578 0.994852 0.083717 0.047 Uiso 1 1 calc R
C15 C 0.7138(6) 1.2479(2) 0.5688(4) 0.0466(14) Uani 1 1 d .
H15 H 0.646993 1.275349 0.562011 0.056 Uiso 1 1 calc R
N4 N 0.9383(5) 1.2327(2) 0.5934(4) 0.0544(13) Uani 1 1 d .
C16 C 0.8365(6) 1.2681(3) 0.5817(4) 0.0517(15) Uani 1 1 d .
H16 H 0.849477 1.309637 0.582294 0.062 Uiso 1 1 calc R
C17 C 0.0163(5) 0.8620(3) 0.1417(5) 0.0505(15) Uani 1 1 d .
H17 H -0.071012 0.867125 0.133840 0.061 Uiso 1 1 calc R
C18 C 0.9152(6) 1.1728(3) 0.5904(5) 0.0565(16) Uani 1 1 d .
H18 H 0.984423 1.146664 0.598050 0.068 Uiso 1 1 calc R
C19 C 0.0682(5) 0.8051(3) 0.1545(5) 0.0492(15) Uani 1 1 d .
H19 H 0.015432 0.772346 0.155364 0.059 Uiso 1 1 calc R
C20 C 0.7942(6) 1.1482(3) 0.5767(4) 0.0499(15) Uani 1 1 d .
H20 H 0.783046 1.106508 0.574670 0.060 Uiso 1 1 calc R
C21 C 0.0354(6) 0.9807(3) 0.2996(4) 0.0512(15) Uani 1 1 d .
H21 H -0.003933 0.942999 0.294517 0.061 Uiso 1 1 calc R
C22 C 0.0978(6) 1.0640(3) 0.2260(4) 0.0541(16) Uani 1 1 d .
H22 H 0.104870 1.082595 0.170875 0.065 Uiso 1 1 calc R
C23 C 0.1297(7) 1.0961(3) 0.3123(4) 0.0578(17) Uani 1 1 d .
H23 H 0.155211 1.136296 0.314305 0.069 Uiso 1 1 calc R
O12 O 0.2246(3) 0.39439(17) 0.5779(3) 0.0447(9) Uani 1 1 d .
O13 O 0.5694(4) 0.54464(17) 0.1956(3) 0.0455(9) Uani 1 1 d .
C24 C 0.2525(4) 0.7339(2) 0.1803(3) 0.0293(10) Uani 1 1 d .
C25 C 0.3827(5) 0.7235(2) 0.1943(4) 0.0334(11) Uani 1 1 d .
H25 H 0.437108 0.755679 0.194059 0.040 Uiso 1 1 calc R
C26 C 0.1776(5) 0.6828(2) 0.1804(4) 0.0389(13) Uani 1 1 d .
H26 H 0.089713 0.687056 0.171187 0.047 Uiso 1 1 calc R
C27 C 0.2327(5) 0.6263(2) 0.1939(4) 0.0395(13) Uani 1 1 d .
H27 H 0.180503 0.593107 0.193446 0.047 Uiso 1 1 calc R
C28 C 0.4316(5) 0.6653(2) 0.2085(4) 0.0346(11) Uani 1 1 d .
H28 H 0.519503 0.659602 0.219168 0.041 Uiso 1 1 calc R
O1W O 0.2032(5) 0.2262(2) 0.1601(4) 0.0830(16) Uani 1 1 d D
H1WA H 0.210(6) 0.195(2) 0.128(5) 0.125 Uiso 1 1 d DR
H1WB H 0.124(3) 0.237(4) 0.1341(17) 0.125 Uiso 1 1 d DR
O2W O 0.2266(6) 0.2431(2) 0.3615(4) 0.1020(19) Uani 1 1 d D
H2WA H 0.247690 0.232189 0.312675 0.153 Uiso 1 1 d DR
H2WB H 0.245770 0.281419 0.368635 1.2(5) Uiso 1 1 d DR

loop_
_atom_site_aniso_label
_atom_site_aniso_U_11
_atom_site_aniso_U_22
_atom_site_aniso_U_33
_atom_site_aniso_U_23
_atom_site_aniso_U_13
_atom_site_aniso_U_12
Mo1 0.0266(2) 0.0225(2) 0.0273(2) -0.00151(16) 0.01353(16) -0.00740(17)
Mo2 0.0246(2) 0.0206(2) 0.0272(2) -0.00401(16) 0.01223(16) -0.00149(16)
Mo3 0.01745(18) 0.01903(18) 0.02401(19) -0.00152(15) 0.00651(14) 0.00169(15)
Mo4 0.0366(2) 0.0261(2) 0.0227(2) 0.00097(16) 0.01201(17) -0.00338(18)
O1 0.0315(18) 0.0294(18) 0.0333(18) -0.0003(14) 0.0167(15) 0.0004(14)
O2 0.0180(15) 0.0194(15) 0.0238(15) -0.0010(12) 0.0095(12) -0.0008(12)
O3 0.0203(16) 0.0272(17) 0.0266(16) -0.0018(13) 0.0041(13) 0.0026(13)
O4 0.0218(16) 0.0288(17) 0.0287(17) -0.0058(13) 0.0108(13) -0.0058(13)
O5 0.037(2) 0.040(2) 0.0299(18) -0.0094(15) 0.0082(15) -0.0053(16)
O6 0.0346(19) 0.0223(17) 0.051(2) -0.0024(15) 0.0225(17) 0.0021(14)
O7 0.0219(16) 0.0269(17) 0.0336(17) -0.0059(13) 0.0145(14) -0.0012(13)
O8 0.0268(17) 0.0262(17) 0.0247(16) 0.0015(13) 0.0116(13) -0.0047(13)
O9 0.060(2) 0.038(2) 0.0293(19) -0.0024(16) 0.0038(17) -0.0019(18)
N1 0.033(2) 0.030(2) 0.025(2) 0.0054(16) 0.0060(17) -0.0032(18)
O10 0.055(2) 0.0220(18) 0.048(2) 0.0040(15) 0.0175(18) -0.0033(16)
O11 0.0339(19) 0.0246(18) 0.041(2) 0.0007(15) 0.0080(15) 0.0105(15)
N2 0.027(2) 0.035(2) 0.031(2) -0.0014(18) 0.0015(17) 0.0055(18)
N3 0.043(3) 0.038(2) 0.029(2) -0.0058(18) 0.0151(19) 0.006(2)
C1 0.052(4) 0.038(3) 0.045(3) -0.002(3) 0.017(3) 0.009(3)
C2 0.042(3) 0.036(3) 0.028(3) -0.003(2) 0.009(2) 0.004(2)
C3 0.023(2) 0.036(3) 0.026(2) -0.002(2) 0.0062(19) -0.002(2)
C4 0.027(3) 0.033(3) 0.029(3) 0.006(2) 0.009(2) 0.004(2)
C5 0.055(4) 0.035(3) 0.046(3) -0.006(2) 0.023(3) 0.004(3)
C6 0.056(4) 0.034(3) 0.049(3) -0.007(3) 0.019(3) 0.001(3)
C7 0.039(3) 0.055(3) 0.037(3) -0.007(3) 0.017(2) 0.003(3)
C8 0.038(3) 0.044(3) 0.028(3) 0.003(2) 0.014(2) 0.008(2)
C9 0.027(3) 0.042(3) 0.065(4) 0.010(3) 0.019(3) 0.004(2)
C10 0.030(3) 0.037(3) 0.063(4) 0.009(3) 0.019(3) 0.002(2)
C11 0.042(3) 0.038(3) 0.051(3) -0.005(3) 0.020(3) 0.005(3)
C12 0.066(4) 0.048(4) 0.035(3) 0.011(3) 0.024(3) -0.003(3)
C13 0.043(3) 0.041(3) 0.029(3) 0.001(2) 0.011(2) 0.007(2)
C14 0.034(3) 0.039(3) 0.036(3) 0.002(2) 0.001(2) 0.012(2)
C15 0.053(4) 0.036(3) 0.052(3) -0.001(3) 0.018(3) 0.004(3)
N4 0.054(3) 0.051(3) 0.063(3) 0.006(3) 0.027(3) -0.003(3)
C16 0.057(4) 0.043(3) 0.059(4) 0.002(3) 0.025(3) 0.002(3)
C17 0.021(3) 0.052(4) 0.075(4) -0.008(3) 0.011(3) 0.001(3)
C18 0.048(4) 0.056(4) 0.071(4) 0.012(3) 0.026(3) 0.010(3)
C19 0.028(3) 0.038(3) 0.078(4) -0.002(3) 0.013(3) -0.004(2)
C20 0.049(4) 0.040(3) 0.062(4) 0.004(3) 0.019(3) 0.005(3)
C21 0.069(4) 0.036(3) 0.050(4) 0.001(3) 0.022(3) -0.014(3)
C22 0.079(5) 0.058(4) 0.032(3) 0.002(3) 0.027(3) -0.021(3)
C23 0.085(5) 0.046(4) 0.049(4) -0.005(3) 0.031(3) -0.025(3)
O12 0.046(2) 0.050(2) 0.051(2) -0.0112(18) 0.0339(19) -0.0172(19)
O13 0.054(2) 0.047(2) 0.045(2) 0.0057(18) 0.0292(19) -0.0073(19)
C24 0.026(2) 0.034(3) 0.026(2) 0.001(2) 0.008(2) -0.001(2)
C25 0.027(3) 0.031(3) 0.043(3) 0.004(2) 0.014(2) -0.002(2)
C26 0.026(3) 0.042(3) 0.046(3) 0.008(2) 0.008(2) -0.006(2)
C27 0.039(3) 0.031(3) 0.043(3) 0.008(2) 0.008(2) -0.010(2)
C28 0.030(3) 0.034(3) 0.039(3) 0.001(2) 0.010(2) 0.000(2)
O1W 0.072(3) 0.064(3) 0.127(5) -0.017(3) 0.051(3) 0.005(3)
O2W 0.118(5) 0.070(4) 0.114(5) 0.002(3) 0.035(4) -0.027(3)

loop_
_atom_type_symbol
_atom_type_description
_atom_type_scat_dispersion_real
_atom_type_scat_dispersion_imag
_atom_type_scat_source
C C 0.0033 0.0016 'International Tables Vol C Tables 4.2.6.8 and 6.1.1.4'
H H 0.0000 0.0000 'International Tables Vol C Tables 4.2.6.8 and 6.1.1.4'
N N 0.0061 0.0033 'International Tables Vol C Tables 4.2.6.8 and 6.1.1.4'
O O 0.0106 0.0060 'International Tables Vol C Tables 4.2.6.8 and 6.1.1.4'
Mo Mo -1.6832 0.6857 'International Tables Vol C Tables 4.2.6.8 and 6.1.1.4'

loop_
_geom_angle_atom_site_label_1
_geom_angle_atom_site_label_2
_geom_angle_atom_site_label_3
_geom_angle
_geom_angle_site_symmetry_1
_geom_angle_site_symmetry_3
O2 Mo1 O7 71.44(10) . .
O4 Mo1 O2 74.03(11) . .
O4 Mo1 O7 78.20(12) . .
O8 Mo1 O2 73.58(11) . .
O8 Mo1 O4 145.43(12) . .
O8 Mo1 O7 80.36(12) . .
O10 Mo1 O2 99.49(14) . .
O10 Mo1 O4 98.44(15) . .
O10 Mo1 O7 170.85(14) . .
O10 Mo1 O8 98.47(15) . .
O10 Mo1 O12 104.17(18) . .
O12 Mo1 O2 156.07(15) . .
O12 Mo1 O4 98.70(15) . .
O12 Mo1 O7 84.83(15) . .
O12 Mo1 O8 106.04(15) . .
O1 Mo2 O2 84.26(11) . .
O1 Mo2 O3 74.86(12) . .
O3 Mo2 O2 71.76(10) . .
O4 Mo2 O1 152.77(13) . .
O4 Mo2 O2 72.07(11) . .
O4 Mo2 O3 84.89(12) . .
O5 Mo2 O1 101.32(15) . .
O5 Mo2 O2 160.83(13) . .
O5 Mo2 O3 91.83(14) . .
O5 Mo2 O4 97.26(14) . .
O5 Mo2 O6 104.87(16) . .
O6 Mo2 O1 94.76(14) . .
O6 Mo2 O2 92.79(14) . .
O6 Mo2 O3 161.92(13) . .
O6 Mo2 O4 99.53(14) . .
O2 Mo3 O2 76.58(12) 3_666 .
O2 Mo3 O8 73.56(11) 3_666 3_666
O3 Mo3 O2 76.18(11) . .
O3 Mo3 O2 140.80(12) . 3_666
O3 Mo3 O8 74.72(12) . 3_666
O7 Mo3 O2 99.30(13) . 3_666
O7 Mo3 O2 78.67(12) . .
O7 Mo3 O3 102.36(14) . .
O7 Mo3 O8 159.38(13) . 3_666
O8 Mo3 O2 80.83(10) 3_666 .
O11 Mo3 O2 102.34(14) . 3_666
O11 Mo3 O2 177.15(14) . .
O11 Mo3 O3 103.48(14) . .
O11 Mo3 O7 104.14(15) . .
O11 Mo3 O8 96.34(14) . 3_666
O1 Mo4 O3 77.47(12) . .
O1 Mo4 O8 94.59(13) . 3_666
O1 Mo4 N1 164.28(13) . .
O3 Mo4 N1 87.39(12) . .
O8 Mo4 O3 70.16(11) 3_666 .
O8 Mo4 N1 76.07(13) 3_666 .
O9 Mo4 O1 103.16(16) . .
O9 Mo4 O3 92.13(15) . .
O9 Mo4 O8 151.66(15) . 3_666
O9 Mo4 N1 81.33(15) . .
O13 Mo4 O1 102.62(16) . .
O13 Mo4 O3 162.90(15) . .
O13 Mo4 O8 92.88(15) . 3_666
O13 Mo4 O9 104.36(18) . .
O13 Mo4 N1 90.61(16) . .
Mo4 O1 Mo2 113.80(15) . .
Mo1 O2 Mo2 92.13(10) . .
Mo1 O2 Mo3 96.69(10) . .
Mo2 O2 Mo3 95.65(10) . .
Mo3 O2 Mo1 102.92(12) 3_666 .
Mo3 O2 Mo2 153.96(14) 3_666 .
Mo3 O2 Mo3 103.42(12) 3_666 .
Mo3 O3 Mo2 114.39(14) . .
Mo3 O3 Mo4 110.10(14) . .
Mo4 O3 Mo2 90.98(11) . .
Mo2 O4 Mo1 116.41(15) . .
Mo3 O7 Mo1 113.11(14) . .
Mo1 O8 Mo3 104.78(13) . 3_666
Mo1 O8 Mo4 150.58(16) . 3_666
Mo4 O8 Mo3 104.64(12) 3_666 3_666
C27 N1 Mo4 120.0(3) . .
C28 N1 Mo4 122.2(3) . .
C28 N1 C27 117.8(4) . .
C10 N2 C14 120.2(4) . .
C17 N2 C10 119.7(4) . .
C17 N2 C14 120.0(4) . .
C1 N3 C5 120.6(5) . .
C1 N3 C7 118.8(4) . .
C5 N3 C7 120.6(4) . .
N3 C1 C6 120.1(5) . .
C6 C2 C11 116.6(5) . .
C6 C2 C13 121.6(5) . .
C11 C2 C13 121.9(5) . .
C9 C3 C24 122.7(4) . .
C19 C3 C9 115.9(5) . .
C19 C3 C24 121.4(4) . .
C21 C4 C14 122.8(5) . .
C22 C4 C14 118.8(4) . .
C22 C4 C21 118.3(5) . .
N3 C5 C11 120.6(5) . .
C1 C6 C2 121.5(5) . .
N3 C7 C8 111.3(4) . .
C12 C8 C7 121.2(5) . .
C12 C8 C23 118.5(5) . .
C23 C8 C7 120.3(5) . .
C10 C9 C3 121.6(5) . .
N2 C10 C9 120.3(5) . .
C5 C11 C2 120.5(5) . .
C8 C12 C21 120.7(5) . .
C15 C13 C2 122.1(5) . .
C15 C13 C20 116.8(5) . .
C20 C13 C2 121.1(5) . .
N2 C14 C4 112.6(4) . .
C16 C15 C13 119.7(6) . .
C16 N4 C18 116.0(5) . .
N4 C16 C15 124.6(6) . .
N2 C17 C19 121.0(5) . .
N4 C18 C20 123.5(6) . .
C17 C19 C3 121.5(5) . .
C18 C20 C13 119.3(6) . .
C4 C21 C12 120.5(5) . .
C4 C22 C23 121.2(5) . .
C8 C23 C22 120.0(5) . .
C25 C24 C3 122.1(4) . .
C25 C24 C26 116.0(5) . .
C26 C24 C3 121.9(4) . .
C28 C25 C24 120.2(5) . .
C27 C26 C24 120.5(5) . .
N1 C27 C26 122.7(5) . .
N1 C28 C25 122.8(5) . .

loop_
_geom_bond_atom_site_label_1
_geom_bond_atom_site_label_2
_geom_bond_distance
_geom_bond_site_symmetry_2
Mo1 O2 2.219(3) .
Mo1 O4 1.927(3) .
Mo1 O7 2.377(3) .
Mo1 O8 1.911(3) .
Mo1 O10 1.697(3) .
Mo1 O12 1.711(3) .
Mo2 O1 1.970(3) .
Mo2 O2 2.313(3) .
Mo2 O3 2.268(3) .
Mo2 O4 1.913(3) .
Mo2 O5 1.698(3) .
Mo2 O6 1.706(3) .
Mo3 O2 2.411(3) .
Mo3 O2 1.941(3) 3_666
Mo3 O3 1.891(3) .
Mo3 O7 1.750(3) .
Mo3 O8 2.196(3) 3_666
Mo3 O11 1.691(3) .
Mo4 O1 1.867(3) .
Mo4 O3 2.241(3) .
Mo4 O8 2.090(3) 3_666
Mo4 O9 1.712(3) .
Mo4 N1 2.290(4) .
Mo4 O13 1.705(3) .
O2 Mo3 1.941(3) 3_666
O8 Mo3 2.196(3) 3_666
O8 Mo4 2.090(3) 3_666
N1 C27 1.334(6) .
N1 C28 1.333(6) .
N2 C10 1.338(6) .
N2 C14 1.492(6) .
N2 C17 1.338(7) .
N3 C1 1.330(7) .
N3 C5 1.352(6) .
N3 C7 1.498(6) .
C1 C6 1.366(8) .
C2 C6 1.385(7) .
C2 C11 1.390(7) .
C2 C13 1.478(7) .
C3 C9 1.387(7) .
C3 C19 1.373(7) .
C3 C24 1.478(7) .
C4 C14 1.505(7) .
C4 C21 1.369(7) .
C4 C22 1.367(7) .
C5 C11 1.364(8) .
C7 C8 1.510(7) .
C8 C12 1.371(7) .
C8 C23 1.378(7) .
C9 C10 1.372(7) .
C12 C21 1.389(8) .
C13 C15 1.386(7) .
C13 C20 1.391(7) .
C15 C16 1.366(8) .
N4 C16 1.325(7) .
N4 C18 1.347(8) .
C17 C19 1.367(8) .
C18 C20 1.383(8) .
C22 C23 1.386(8) .
C24 C25 1.388(6) .
C24 C26 1.398(7) .
C25 C28 1.382(7) .
C26 C27 1.373(7) .
